data_7039072
loop_
_publ_author_name
'Haiges, Ralf'
'Baxter, Amanda F.'
'Goetz, Nadine R.'
'Axhausen, Joachim A.'
'Soltner, Theresa'
'Kornath, Andreas'
'Christe, Karl O.'

_publ_section_title
;
 Protonation of nitriles: isolation and characterization of alkyl- and
 arylnitrilium ions.
;
_journal_issue 20
_journal_name_full 'Dalton transactions (Cambridge, England : 2003)'
_journal_page_first 8494
_journal_page_last 8499
_journal_paper_doi 10.1039/c6dt01301e
_journal_volume 45
_journal_year 2016
_chemical_formula_moiety 'C8 H8 N, As F6'
_chemical_formula_sum 'C8 H8 As F6 N'
_chemical_formula_weight 307.07
_space_group_crystal_system monoclinic
_space_group_IT_number 14
_space_group_name_Hall '-P 2ybc'
_space_group_name_H-M_alt 'P 1 21/c 1'
_symmetry_space_group_name_Hall '-P 2ybc'
_symmetry_space_group_name_H-M 'P 1 21/c 1'
_atom_sites_solution_hydrogens mixed
_audit_update_record
;
2016-03-21 deposited with the CCDC.
2016-04-18 downloaded from the CCDC.
;
_cell_angle_alpha 90
_cell_angle_beta 92.4450(10)
_cell_angle_gamma 90
_cell_formula_units_Z 4
_cell_length_a 11.1940(9)
_cell_length_b 9.7842(8)
_cell_length_c 9.5122(8)
_cell_measurement_reflns_used 119
_cell_measurement_temperature 100.(2)
_cell_measurement_theta_max 29.5242
_cell_measurement_theta_min 4.9739
_cell_volume 1040.87(15)
_computing_cell_refinement 'APEX2 v2014.11-0 (Bruker AXS, 2014)'
_computing_data_collection 'Bruker Instrument Service v2012.12.0.3 (Bruker AXS, 2012)'
_computing_data_reduction 'SAINT V8.34A (Bruker AXS, 2013)'
_computing_publication_material 'SHELXTL XT 2014/4 (Bruker AXS, 2014)'
_computing_structure_refinement 'SHELXTL XL 2014/7 (Bruker AXS, 2014)'
_computing_structure_solution 'SHELXTL XT 2014/4 (Bruker AXS, 2014)'
_diffrn_ambient_temperature 100.(2)
_diffrn_detector_area_resol_mean 8.3333
_diffrn_measured_fraction_theta_full 0.991
_diffrn_measured_fraction_theta_max 0.991
_diffrn_measurement_device_type 'Bruker APEX II CCD'
_diffrn_measurement_method 'omega- and phi-scans'
_diffrn_radiation_monochromator 'TRIUMPH curved-crystal'
_diffrn_radiation_type 'MoK\a '
_diffrn_radiation_wavelength 0.71073
_diffrn_reflns_av_R_equivalents 0.0307
_diffrn_reflns_av_unetI/netI 0.0174
_diffrn_reflns_limit_h_max 16
_diffrn_reflns_limit_h_min -16
_diffrn_reflns_limit_k_max 13
_diffrn_reflns_limit_k_min -13
_diffrn_reflns_limit_l_max 13
_diffrn_reflns_limit_l_min -13
_diffrn_reflns_number 25393
_diffrn_reflns_theta_full 30.68
_diffrn_reflns_theta_max 30.68
_diffrn_reflns_theta_min 1.82
_diffrn_source 'fine-focus tube'
_exptl_absorpt_coefficient_mu 3.322
_exptl_absorpt_correction_T_max 0.746
_exptl_absorpt_correction_T_min 0.526
_exptl_absorpt_correction_type multi-scan
_exptl_absorpt_process_details 'SADABS 2014/5 (Bruker AXS, 2014)'
_exptl_crystal_colour 'clear colourless'
_exptl_crystal_density_diffrn 1.960
_exptl_crystal_density_method 'not measured'
_exptl_crystal_description prism
_exptl_crystal_F_000 600
_exptl_crystal_recrystallization_method 'Re-crystallisation from solvent'
_exptl_crystal_size_max 0.320
_exptl_crystal_size_mid 0.201
_exptl_crystal_size_min 0.176
_refine_diff_density_max 0.388
_refine_diff_density_min -0.327
_refine_ls_extinction_method none
_refine_ls_goodness_of_fit_ref 1.060
_refine_ls_hydrogen_treatment mixed
_refine_ls_matrix_type full
_refine_ls_number_parameters 149
_refine_ls_number_reflns 3197
_refine_ls_number_restraints 0
_refine_ls_restrained_S_all 1.060
_refine_ls_R_factor_all 0.0226
_refine_ls_R_factor_gt 0.0184
_refine_ls_shift/su_max 0.001
_refine_ls_shift/su_mean 0.000
_refine_ls_structure_factor_coef Fsqd
_refine_ls_weighting_details 'w=1/[\s^2^(Fo^2^)+(0.0205P)^2^+0.3924P] where P=(Fo^2^+2Fc^2^)/3'
_refine_ls_weighting_scheme calc
_refine_ls_wR_factor_gt 0.0439
_refine_ls_wR_factor_ref 0.0453
_reflns_number_gt 2871
_reflns_number_total 3197
_reflns_threshold_expression 'I > 2\s(I)'
_cod_data_source_file c6dt01301e2.cif
_cod_data_source_block C8H8AsF6N
_cod_depositor_comments 'Adding full bibliography for 7039066--7039073.cif.'
_cod_database_code 7039072
_solvent_exptl_crystal_recrystallization_method HF

loop_
_space_group_symop_operation_xyz
'x, y, z'
'-x, y+1/2, -z+1/2'
'-x, -y, -z'
'x, -y-1/2, z-1/2'

loop_
_atom_site_type_symbol
_atom_site_label
_atom_site_fract_x
_atom_site_fract_y
_atom_site_fract_z
_atom_site_U_iso_or_equiv
_atom_site_adp_type
_atom_site_calc_flag
_atom_site_refinement_flags_adp
_atom_site_refinement_flags_posn
_atom_site_occupancy
C C1 0.33356(11) 0.34452(12) 0.05843(12) 0.0157(2) Uani d . . 1
C C2 0.23082(11) 0.40164(12) 0.12073(13) 0.0149(2) Uani d . . 1
C C3 0.24799(11) 0.50905(13) 0.21759(13) 0.0170(2) Uani d . . 1
H H3 0.3259 0.5427 0.2411 0.02 Uiso calc U R 1
C C4 0.14849(11) 0.56471(13) 0.27804(13) 0.0183(2) Uani d . . 1
H H4 0.1575 0.6371 0.3442 0.022 Uiso calc U R 1
C C5 0.03551(11) 0.51400(13) 0.24122(13) 0.0176(2) Uani d . . 1
H H5 -0.0324 0.5524 0.283 0.021 Uiso calc U R 1
C C6 0.01977(11) 0.40816(13) 0.14446(13) 0.0166(2) Uani d . . 1
H H6 -0.0586 0.3761 0.1209 0.02 Uiso calc U R 1
C C7 0.11713(11) 0.34845(12) 0.08149(12) 0.0144(2) Uani d . . 1
C C8 0.10201(12) 0.23469(13) -0.02328(13) 0.0183(2) Uani d . . 1
H H8A 0.0167 0.215 -0.0396 0.027 Uiso calc U R 1
H H8B 0.143 0.1528 0.0133 0.027 Uiso calc U R 1
H H8C 0.1364 0.262 -0.112 0.027 Uiso calc U R 1
N N1 0.41460(10) 0.29880(12) 0.00960(12) 0.0195(2) Uani d . . 1
H H1 0.4686(15) 0.2698(18) -0.0321(18) 0.023 Uiso d U . 1
As As1 0.66121(2) 0.43454(2) 0.30257(2) 0.01374(4) Uani d . . 1
F F1 0.58239(8) 0.28683(9) 0.34798(10) 0.02906(19) Uani d . . 1
F F2 0.73694(7) 0.58031(8) 0.25681(9) 0.02596(18) Uani d . . 1
F F3 0.79135(7) 0.36170(9) 0.36721(9) 0.02676(18) Uani d . . 1
F F4 0.63618(8) 0.50116(9) 0.46507(8) 0.02729(18) Uani d . . 1
F F5 0.52967(7) 0.50472(10) 0.23709(10) 0.03015(19) Uani d . . 1
F F6 0.68313(8) 0.36385(10) 0.14078(8) 0.02920(19) Uani d . . 1

loop_
_atom_site_aniso_label
_atom_site_aniso_U_11
_atom_site_aniso_U_22
_atom_site_aniso_U_33
_atom_site_aniso_U_12
_atom_site_aniso_U_13
_atom_site_aniso_U_23
C1 0.0153(5) 0.0161(5) 0.0155(5) -0.0014(4) -0.0009(4) 0.0017(4)
C2 0.0131(5) 0.0166(5) 0.0151(5) 0.0014(4) 0.0023(4) 0.0024(4)
C3 0.0147(5) 0.0170(6) 0.0192(6) -0.0010(4) 0.0009(4) 0.0004(5)
C4 0.0205(6) 0.0154(5) 0.0191(6) 0.0013(5) 0.0022(5) -0.0006(5)
C5 0.0162(5) 0.0183(6) 0.0187(6) 0.0042(4) 0.0048(4) 0.0030(5)
C6 0.0133(5) 0.0202(6) 0.0162(5) 0.0003(4) 0.0016(4) 0.0044(4)
C7 0.0155(5) 0.0149(5) 0.0127(5) 0.0001(4) 0.0008(4) 0.0033(4)
C8 0.0206(6) 0.0188(6) 0.0155(5) -0.0017(5) 0.0005(4) -0.0010(5)
N1 0.0167(5) 0.0213(5) 0.0207(5) 0.0017(4) 0.0039(4) -0.0020(4)
As1 0.01083(6) 0.01556(6) 0.01498(6) -0.00219(4) 0.00227(4) 0.00050(5)
F1 0.0303(4) 0.0220(4) 0.0361(5) -0.0112(3) 0.0156(4) -0.0006(4)
F2 0.0228(4) 0.0229(4) 0.0320(4) -0.0092(3) -0.0003(3) 0.0081(3)
F3 0.0188(4) 0.0308(4) 0.0307(4) 0.0068(3) 0.0007(3) 0.0071(4)
F4 0.0331(4) 0.0287(4) 0.0204(4) 0.0015(4) 0.0055(3) -0.0064(3)
F5 0.0143(4) 0.0392(5) 0.0365(5) 0.0031(3) -0.0048(3) 0.0039(4)
F6 0.0315(5) 0.0375(5) 0.0192(4) -0.0041(4) 0.0076(3) -0.0070(4)

loop_
_atom_type_symbol
_atom_type_description
_atom_type_scat_dispersion_real
_atom_type_scat_dispersion_imag
_atom_type_scat_source
C C 0.0033 0.0016 'International Tables Vol C Tables 4.2.6.8 and 6.1.1.4'
H H 0.0000 0.0000 'International Tables Vol C Tables 4.2.6.8 and 6.1.1.4'
N N 0.0061 0.0033 'International Tables Vol C Tables 4.2.6.8 and 6.1.1.4'
F F 0.0171 0.0103 'International Tables Vol C Tables 4.2.6.8 and 6.1.1.4'
As As 0.0499 2.0058 'International Tables Vol C Tables 4.2.6.8 and 6.1.1.4'

loop_
_geom_angle_atom_site_label_1
_geom_angle_atom_site_label_2
_geom_angle_atom_site_label_3
_geom_angle
N1 C1 C2 179.64(15)
C3 C2 C7 123.10(11)
C3 C2 C1 118.30(11)
C7 C2 C1 118.60(11)
C4 C3 C2 118.41(11)
C4 C3 H3 120.8
C2 C3 H3 120.8
C3 C4 C5 119.60(12)
C3 C4 H4 120.2
C5 C4 H4 120.2
C4 C5 C6 121.37(11)
C4 C5 H5 119.3
C6 C5 H5 119.3
C5 C6 C7 121.11(12)
C5 C6 H6 119.4
C7 C6 H6 119.4
C6 C7 C2 116.41(11)
C6 C7 C8 121.92(11)
C2 C7 C8 121.67(11)
C7 C8 H8A 109.5
C7 C8 H8B 109.5
H8A C8 H8B 109.5
C7 C8 H8C 109.5
H8A C8 H8C 109.5
H8B C8 H8C 109.5
C1 N1 H1 174.1(13)
F4 As1 F3 90.22(4)
F4 As1 F6 178.21(4)
F3 As1 F6 90.13(4)
F4 As1 F5 90.25(4)
F3 As1 F5 178.97(4)
F6 As1 F5 89.37(4)
F4 As1 F2 90.81(4)
F3 As1 F2 90.86(4)
F6 As1 F2 90.94(4)
F5 As1 F2 90.05(4)
F4 As1 F1 89.31(4)
F3 As1 F1 89.87(4)
F6 As1 F1 88.94(4)
F5 As1 F1 89.21(5)
F2 As1 F1 179.26(4)

loop_
_geom_bond_atom_site_label_1
_geom_bond_atom_site_label_2
_geom_bond_distance
C1 N1 1.1291(17)
C1 C2 1.4298(16)
C2 C3 1.4054(17)
C2 C7 1.4103(16)
C3 C4 1.3864(17)
C3 H3 0.95
C4 C5 1.3895(18)
C4 H4 0.95
C5 C6 1.3917(18)
C5 H5 0.95
C6 C7 1.3942(17)
C6 H6 0.95
C7 C8 1.4988(17)
C8 H8A 0.98
C8 H8B 0.98
C8 H8C 0.98
N1 H1 0.789(17)
As1 F4 1.7117(8)
As1 F3 1.7122(8)
As1 F6 1.7144(8)
As1 F5 1.7173(8)
As1 F2 1.7244(8)
As1 F1 1.7569(8)

loop_
_geom_torsion_atom_site_label_1
_geom_torsion_atom_site_label_2
_geom_torsion_atom_site_label_3
_geom_torsion_atom_site_label_4
_geom_torsion
C7 C2 C3 C4 0.42(18)
C1 C2 C3 C4 179.93(11)
C2 C3 C4 C5 -0.34(18)
C3 C4 C5 C6 -0.06(19)
C4 C5 C6 C7 0.42(19)
C5 C6 C7 C2 -0.34(17)
C5 C6 C7 C8 -179.80(11)
C3 C2 C7 C6 -0.08(18)
C1 C2 C7 C6 -179.59(11)
C3 C2 C7 C8 179.38(11)
C1 C2 C7 C8 -0.13(17)
